data_4301892
loop_
_publ_author_name
'Gloria Agust\'i'
'M. Carmen Mu\~noz'
'Ana B. Gaspar'
'Jos\'e A. Real'

_publ_section_title
;
Spin-Crossover Behavior in Cyanide-Bridged Iron(II)-Copper(I) Bimetallic
1-3D Metal-Organic Frameworks
;
_journal_name_full 'Inorganic Chemistry'
_journal_page_first 3371
_journal_page_last 3381
_journal_paper_doi 10.1021/ic8010458
_journal_volume 48
_journal_year 2009
_chemical_formula_sum 'C29 H20 Cu2 F5 Fe N9'
_chemical_formula_weight 772.47
_chemical_name_systematic
;
 ?
;
_space_group_IT_number 14
_symmetry_cell_setting monoclinic
_symmetry_space_group_name_Hall '-P 2ybc'
_symmetry_space_group_name_H-M 'P 1 21/c 1'
_atom_sites_solution_hydrogens geom
_atom_sites_solution_primary direct
_atom_sites_solution_secondary difmap
_audit_creation_method SHELXL-97
_cell_angle_alpha 90.00
_cell_angle_beta 91.532(2)
_cell_angle_gamma 90.00
_cell_formula_units_Z 4
_cell_length_a 17.0160(6)
_cell_length_b 12.6500(5)
_cell_length_c 13.5160(8)
_cell_measurement_temperature 130(2)
_cell_volume 2908.3(2)
_computing_cell_refinement 'HKL DENZO'
_computing_data_collection COLLECT
_computing_data_reduction 'HKL DENZO and SCALEPACK'
_computing_structure_refinement 'SHELXL-97 (Sheldrick, 1997)'
_computing_structure_solution SHELXS-97
_diffrn_ambient_temperature 130(2)
_diffrn_measured_fraction_theta_full 0.981
_diffrn_measured_fraction_theta_max 0.981
_diffrn_radiation_monochromator graphite
_diffrn_radiation_source 'fine-focus sealed tube'
_diffrn_radiation_type MoK\a
_diffrn_radiation_wavelength 0.71073
_diffrn_reflns_av_R_equivalents 0.0864
_diffrn_reflns_av_sigmaI/netI 0.1273
_diffrn_reflns_limit_h_max 21
_diffrn_reflns_limit_h_min -21
_diffrn_reflns_limit_k_max 16
_diffrn_reflns_limit_k_min -16
_diffrn_reflns_limit_l_max 17
_diffrn_reflns_limit_l_min -17
_diffrn_reflns_number 11713
_diffrn_reflns_theta_full 27.12
_diffrn_reflns_theta_max 27.12
_diffrn_reflns_theta_min 1.20
_exptl_absorpt_coefficient_mu 2.012
_exptl_crystal_colour red
_exptl_crystal_density_diffrn 1.764
_exptl_crystal_density_method 'not measured'
_exptl_crystal_description prismatic
_exptl_crystal_F_000 1544
_exptl_crystal_size_max 0.08
_exptl_crystal_size_mid 0.08
_exptl_crystal_size_min 0.04
_refine_diff_density_max 1.881
_refine_diff_density_min -0.668
_refine_diff_density_rms 0.154
_refine_ls_extinction_method none
_refine_ls_goodness_of_fit_ref 0.989
_refine_ls_hydrogen_treatment mixed
_refine_ls_matrix_type full
_refine_ls_number_parameters 416
_refine_ls_number_reflns 6307
_refine_ls_number_restraints 0
_refine_ls_restrained_S_all 0.989
_refine_ls_R_factor_all 0.1889
_refine_ls_R_factor_gt 0.0875
_refine_ls_shift/su_max 0.034
_refine_ls_shift/su_mean 0.012
_refine_ls_structure_factor_coef Fsqd
_refine_ls_weighting_details 'calc w=1/[\s^2^(Fo^2^)+(0.1027P)^2^+14.6044P] where P=(Fo^2^+2Fc^2^)/3'
_refine_ls_weighting_scheme calc
_refine_ls_wR_factor_gt 0.1891
_refine_ls_wR_factor_ref 0.2390
_reflns_number_gt 3139
_reflns_number_total 6307
_reflns_threshold_expression >2sigma(I)
_cod_data_source_file ic8010458_si_001_1.cif
_cod_data_source_block Compound1-130K
_cod_original_sg_symbol_H-M 'P 21/c'
_cod_database_code 4301892

loop_
_symmetry_equiv_pos_as_xyz
'x, y, z'
'-x, y+1/2, -z+1/2'
'-x, -y, -z'
'x, -y-1/2, z-1/2'

loop_
_atom_site_label
_atom_site_type_symbol
_atom_site_fract_x
_atom_site_fract_y
_atom_site_fract_z
_atom_site_U_iso_or_equiv
_atom_site_adp_type
_atom_site_occupancy
_atom_site_symmetry_multiplicity
_atom_site_calc_flag
_atom_site_refinement_flags
_atom_site_disorder_assembly
_atom_site_disorder_group
Fe Fe 0.24712(7) 0.50227(10) 0.28396(9) 0.0243(3) Uani 1 1 d . . .
Cu1 Cu 0.34802(7) 0.80319(10) 0.49002(8) 0.0295(3) Uani 1 1 d . . .
Cu2 Cu 0.14827(7) 0.23953(10) 0.03606(8) 0.0308(3) Uani 1 1 d . . .
N1 N 0.3471(4) 0.4182(6) 0.2953(5) 0.0264(18) Uani 1 1 d . . .
N2 N 0.1447(4) 0.5823(6) 0.2679(5) 0.0268(18) Uani 1 1 d . . .
N3 N 0.2856(5) 0.6041(9) 0.3814(7) 0.052(3) Uani 1 1 d . . .
N4 N 0.2923(5) 0.5857(6) 0.1753(6) 0.0298(19) Uani 1 1 d . . .
N5 N 0.2072(4) 0.3992(6) 0.1859(5) 0.0267(18) Uani 1 1 d . . .
N6 N 0.2043(6) 0.4203(8) 0.3906(7) 0.053(3) Uani 1 1 d . . .
N7 N 0.4676(4) 0.7796(6) 0.4563(5) 0.0285(19) Uani 1 1 d . . .
N8 N 0.3062(5) 0.9003(7) 0.3664(6) 0.034(2) Uani 1 1 d . . .
N9 N 0.0275(4) 0.2498(7) 0.0075(6) 0.0317(19) Uani 1 1 d . . .
C1 C 0.4179(6) 0.4675(8) 0.2942(6) 0.029(2) Uani 1 1 d . . .
H1 H 0.4197 0.5408 0.2904 0.038(6) Uiso 1 1 calc R . .
C2 C 0.4883(5) 0.4100(8) 0.2986(7) 0.032(2) Uani 1 1 d . . .
H2 H 0.5360 0.4460 0.2978 0.038(6) Uiso 1 1 calc R . .
C3 C 0.4882(6) 0.3006(9) 0.3042(7) 0.036(2) Uani 1 1 d . . .
H3 H 0.5342 0.2609 0.3083 0.038(6) Uiso 1 1 calc R . .
C4 C 0.4146(5) 0.2556(8) 0.3031(6) 0.029(2) Uani 1 1 d . . .
C5 C 0.3461(5) 0.3126(7) 0.3006(6) 0.024(2) Uani 1 1 d . . .
H5 H 0.2982 0.2774 0.3025 0.038(6) Uiso 1 1 calc R . .
C6 C 0.0753(5) 0.5298(8) 0.2607(7) 0.031(2) Uani 1 1 d . . .
H6 H 0.0756 0.4563 0.2626 0.038(6) Uiso 1 1 calc R . .
C7 C 0.0032(6) 0.5828(8) 0.2503(7) 0.034(2) Uani 1 1 d . . .
H7 H -0.0434 0.5446 0.2451 0.038(6) Uiso 1 1 calc R . .
C8 C 0.0017(6) 0.6927(8) 0.2479(7) 0.032(2) Uani 1 1 d . . .
H2 H -0.0451 0.7303 0.2409 0.038(6) Uiso 1 1 calc R . .
C9 C 0.0728(6) 0.7422(8) 0.2564(7) 0.031(2) Uani 1 1 d . . .
C10 C 0.1429(6) 0.6879(8) 0.2649(6) 0.032(2) Uani 1 1 d . . .
H10 H 0.1898 0.7254 0.2687 0.038(6) Uiso 1 1 calc R . .
C11 C 0.3086(5) 0.6676(7) 0.4337(6) 0.0171(18) Uani 1 1 d . . .
C12 C 0.3182(5) 0.6308(9) 0.1084(7) 0.030(2) Uani 1 1 d . . .
C13 C 0.1856(6) 0.3391(8) 0.1293(7) 0.032(2) Uani 1 1 d . . .
C14 C 0.1804(5) 0.3697(8) 0.4548(6) 0.022(2) Uani 1 1 d . . .
C15 C 0.5194(6) 0.8600(8) 0.4470(6) 0.033(2) Uani 1 1 d . . .
H15 H 0.5005 0.9290 0.4452 0.038(6) Uiso 1 1 calc R . .
C16 C 0.5987(6) 0.8434(9) 0.4403(7) 0.035(2) Uani 1 1 d . . .
H16 H 0.6326 0.9005 0.4340 0.038(6) Uiso 1 1 calc R . .
C17 C 0.6285(5) 0.7401(9) 0.4428(7) 0.033(2) Uani 1 1 d . . .
H17 H 0.6821 0.7262 0.4392 0.038(6) Uiso 1 1 calc R . .
C18 C 0.5739(5) 0.6606(8) 0.4509(7) 0.030(2) Uani 1 1 d . . .
C19 C 0.4952(6) 0.6811(8) 0.4569(6) 0.028(2) Uani 1 1 d . . .
H19 H 0.4603 0.6250 0.4615 0.038(6) Uiso 1 1 calc R . .
C20 C 0.3144(5) 0.8689(8) 0.2739(6) 0.029(2) Uani 1 1 d . . .
H20 H 0.3422 0.8068 0.2633 0.038(6) Uiso 1 1 calc R . .
C21 C 0.2846(6) 0.9216(9) 0.1921(7) 0.041(3) Uani 1 1 d . . .
H21 H 0.2927 0.8960 0.1287 0.038(6) Uiso 1 1 calc R . .
C22 C 0.2433(6) 1.0116(9) 0.2058(7) 0.040(3) Uani 1 1 d . . .
H22 H 0.2227 1.0502 0.1526 0.038(6) Uiso 1 1 calc R . .
C23 C 0.2332(6) 1.0430(9) 0.3011(8) 0.041(3) Uani 1 1 d . . .
C24 C 0.2656(6) 0.9893(8) 0.3804(7) 0.034(2) Uani 1 1 d . . .
H24 H 0.2594 1.0149 0.4442 0.038(6) Uiso 1 1 calc R . .
C25 C -0.0156(6) 0.1629(9) -0.0100(8) 0.043(3) Uani 1 1 d . . .
H25 H 0.0100 0.0983 -0.0155 0.038(6) Uiso 1 1 calc R . .
C26 C -0.0967(7) 0.1656(12) -0.0204(8) 0.058(3) Uani 1 1 d . . .
H26 H -0.1253 0.1039 -0.0313 0.038(6) Uiso 1 1 calc R . .
C27 C -0.1343(6) 0.2631(12) -0.0141(8) 0.054(4) Uani 1 1 d . . .
H27 H -0.1887 0.2689 -0.0207 0.038(6) Uiso 1 1 calc R . .
C28 C -0.0884(7) 0.3485(10) 0.0021(9) 0.050(3) Uani 1 1 d . . .
C29 C -0.0087(6) 0.3426(8) 0.0150(7) 0.038(3) Uani 1 1 d . . .
H29 H 0.0203 0.4033 0.0290 0.038(6) Uiso 1 1 calc R . .
F1 F 0.4092(3) 0.1475(5) 0.3067(4) 0.0424(15) Uani 1 1 d . . .
F2 F 0.0764(4) 0.8511(5) 0.2552(4) 0.0478(16) Uani 1 1 d . . .
F4 F 0.1914(4) 1.1338(5) 0.3225(5) 0.0544(17) Uani 1 1 d . . .
F3 F 0.5985(3) 0.5599(5) 0.4532(4) 0.0429(15) Uani 1 1 d . . .
F5 F -0.1178(5) 0.4488(8) 0.0121(7) 0.101(3) Uani 1 1 d . . .

loop_
_atom_site_aniso_label
_atom_site_aniso_U_11
_atom_site_aniso_U_22
_atom_site_aniso_U_33
_atom_site_aniso_U_23
_atom_site_aniso_U_13
_atom_site_aniso_U_12
Fe 0.0249(7) 0.0229(7) 0.0252(7) 0.0008(6) -0.0024(5) -0.0013(6)
Cu1 0.0291(6) 0.0291(7) 0.0302(6) -0.0060(5) -0.0028(5) 0.0003(5)
Cu2 0.0277(6) 0.0331(7) 0.0312(6) -0.0080(5) -0.0044(5) 0.0008(6)
N1 0.026(4) 0.033(5) 0.020(4) 0.002(3) -0.001(3) -0.001(4)
N2 0.021(4) 0.031(5) 0.028(4) -0.001(3) -0.002(3) -0.005(4)
N3 0.038(5) 0.062(7) 0.057(6) 0.023(6) 0.015(5) 0.008(5)
N4 0.035(5) 0.024(5) 0.030(4) -0.003(4) -0.005(4) 0.002(4)
N5 0.031(4) 0.030(5) 0.018(4) 0.002(4) 0.000(3) 0.004(4)
N6 0.045(6) 0.060(7) 0.053(6) -0.018(5) -0.014(5) 0.013(5)
N7 0.028(4) 0.035(5) 0.022(4) 0.007(3) -0.002(3) 0.000(4)
N8 0.030(5) 0.044(6) 0.029(5) 0.001(4) 0.000(4) -0.011(4)
N9 0.026(4) 0.032(5) 0.038(5) -0.006(4) 0.002(3) 0.002(4)
C1 0.035(5) 0.024(5) 0.029(5) -0.004(4) -0.006(4) -0.005(4)
C2 0.014(5) 0.041(7) 0.040(6) -0.003(5) -0.005(4) -0.006(4)
C3 0.026(5) 0.048(7) 0.032(5) 0.002(5) -0.006(4) 0.009(5)
C4 0.033(5) 0.030(6) 0.025(5) -0.001(4) 0.000(4) 0.009(5)
C5 0.028(5) 0.012(5) 0.032(5) -0.002(4) -0.004(4) -0.008(4)
C6 0.028(5) 0.026(6) 0.038(6) -0.006(4) -0.004(4) 0.001(4)
C7 0.025(5) 0.027(6) 0.051(6) 0.000(5) -0.003(4) -0.006(4)
C8 0.024(5) 0.040(6) 0.032(5) -0.001(5) -0.003(4) 0.009(5)
C9 0.043(6) 0.020(5) 0.028(5) 0.002(4) -0.003(4) -0.002(5)
C10 0.043(6) 0.023(6) 0.029(5) 0.003(4) 0.001(5) -0.003(5)
C11 0.024(5) 0.008(4) 0.019(4) -0.008(3) -0.004(4) -0.005(4)
C12 0.026(5) 0.044(7) 0.020(5) -0.005(5) -0.005(4) 0.005(5)
C13 0.032(5) 0.039(6) 0.025(5) -0.003(5) 0.003(4) 0.017(5)
C14 0.019(4) 0.037(6) 0.011(4) 0.014(4) 0.000(3) -0.008(4)
C15 0.044(6) 0.033(6) 0.021(5) 0.000(4) 0.000(4) -0.009(5)
C16 0.028(5) 0.048(7) 0.030(5) -0.005(5) -0.001(4) -0.007(5)
C17 0.017(4) 0.041(7) 0.040(6) 0.002(5) -0.011(4) -0.006(5)
C18 0.025(5) 0.037(6) 0.028(5) -0.007(4) -0.007(4) 0.005(4)
C19 0.037(5) 0.023(6) 0.023(5) 0.000(4) -0.003(4) -0.004(4)
C20 0.026(5) 0.033(6) 0.029(5) 0.002(4) -0.006(4) -0.012(4)
C21 0.046(7) 0.049(8) 0.028(6) -0.005(5) 0.002(5) -0.020(6)
C22 0.037(6) 0.045(7) 0.035(6) 0.022(5) -0.018(5) -0.014(5)
C23 0.030(6) 0.038(7) 0.055(7) 0.009(6) -0.017(5) -0.018(5)
C24 0.039(6) 0.033(6) 0.031(5) -0.007(5) 0.004(5) 0.000(5)
C25 0.041(7) 0.041(7) 0.047(7) 0.008(5) -0.017(5) 0.002(5)
C26 0.046(7) 0.077(10) 0.049(7) 0.014(7) -0.010(6) -0.006(7)
C27 0.027(6) 0.080(10) 0.053(7) 0.039(7) 0.002(5) -0.006(7)
C28 0.042(7) 0.036(7) 0.071(8) 0.015(6) 0.021(6) 0.022(6)
C29 0.040(6) 0.028(6) 0.047(6) 0.001(5) 0.005(5) 0.009(5)
F1 0.043(3) 0.036(4) 0.048(3) 0.006(3) -0.003(3) 0.001(3)
F2 0.057(4) 0.028(4) 0.058(4) 0.001(3) -0.004(3) -0.002(3)
F4 0.044(4) 0.039(4) 0.079(5) -0.001(3) -0.011(3) 0.008(3)
F3 0.035(3) 0.042(4) 0.051(3) 0.001(3) -0.008(3) 0.016(3)
F5 0.062(5) 0.094(7) 0.148(8) 0.029(6) 0.019(5) 0.017(5)

loop_
_atom_type_symbol
_atom_type_description
_atom_type_scat_dispersion_real
_atom_type_scat_dispersion_imag
_atom_type_scat_source
C C 0.0033 0.0016 'International Tables Vol C Tables 4.2.6.8 and 6.1.1.4'
H H 0.0000 0.0000 'International Tables Vol C Tables 4.2.6.8 and 6.1.1.4'
N N 0.0061 0.0033 'International Tables Vol C Tables 4.2.6.8 and 6.1.1.4'
F F 0.0171 0.0103 'International Tables Vol C Tables 4.2.6.8 and 6.1.1.4'
Cu Cu 0.3201 1.2651 'International Tables Vol C Tables 4.2.6.8 and 6.1.1.4'
Fe Fe 0.3463 0.8444 'International Tables Vol C Tables 4.2.6.8 and 6.1.1.4'

loop_
_geom_angle_atom_site_label_1
_geom_angle_atom_site_label_2
_geom_angle_atom_site_label_3
_geom_angle
_geom_angle_site_symmetry_1
_geom_angle_site_symmetry_3
_geom_angle_publ_flag
N1 Fe N2 177.4(3) . . ?
N3 Fe N1 91.7(3) . . ?
N4 Fe N1 89.6(3) . . ?
N5 Fe N1 88.7(3) . . ?
N6 Fe N1 89.7(3) . . ?
N3 Fe N2 90.9(3) . . ?
N4 Fe N2 90.3(3) . . ?
N5 Fe N2 88.8(3) . . ?
N6 Fe N2 90.4(3) . . ?
N3 Fe N4 91.0(3) . . ?
N3 Fe N5 179.5(3) . . ?
N6 Fe N3 88.7(4) . . ?
N5 Fe N4 89.3(3) . . ?
N6 Fe N4 179.3(4) . . ?
N6 Fe N5 91.0(3) . . ?
N7 Cu1 N8 102.1(3) . . ?
C11 Cu1 N7 96.5(3) . . ?
C12 Cu1 N7 121.8(3) 4_576 . ?
C11 Cu1 N8 95.4(3) . . ?
C12 Cu1 N8 108.1(4) 4_576 . ?
C12 Cu1 C11 127.7(4) 4_576 . ?
C13 Cu2 N9 113.3(3) . . ?
C14 Cu2 N9 104.0(3) 4_565 . ?
C14 Cu2 C13 142.7(4) 4_565 . ?
C5 N1 C1 118.2(8) . . ?
C5 N1 Fe 121.3(6) . . ?
C1 N1 Fe 120.4(7) . . ?
C10 N2 C6 118.0(8) . . ?
C10 N2 Fe 121.5(6) . . ?
C6 N2 Fe 120.6(7) . . ?
C11 N3 Fe 175.9(9) . . ?
C12 N4 Fe 176.7(8) . . ?
C13 N5 Fe 178.7(8) . . ?
C14 N6 Fe 178.3(9) . . ?
C19 N7 C15 118.2(8) . . ?
C19 N7 Cu1 118.1(6) . . ?
C15 N7 Cu1 123.1(7) . . ?
C20 N8 C24 117.0(9) . . ?
C20 N8 Cu1 121.0(7) . . ?
C24 N8 Cu1 121.8(6) . . ?
C29 N9 C25 119.1(9) . . ?
C29 N9 Cu2 119.7(7) . . ?
C25 N9 Cu2 120.9(7) . . ?
N1 C1 C2 121.3(9) . . ?
N1 C1 H1 119.4 . . ?
C2 C1 H1 119.4 . . ?
C1 C2 C3 121.2(9) . . ?
C1 C2 H2 119.4 . . ?
C3 C2 H2 119.4 . . ?
C4 C3 C2 114.5(9) . . ?
C4 C3 H3 122.8 . . ?
C2 C3 H3 122.7 . . ?
F1 C4 C5 117.8(8) . . ?
F1 C4 C3 118.4(9) . . ?
C5 C4 C3 123.8(9) . . ?
N1 C5 C4 120.9(9) . . ?
N1 C5 H5 119.5 . . ?
C4 C5 H5 119.6 . . ?
N2 C6 C7 122.0(9) . . ?
N2 C6 H6 119.0 . . ?
C7 C6 H6 119.0 . . ?
C6 C7 C8 119.8(9) . . ?
C6 C7 H7 120.1 . . ?
C8 C7 H7 120.1 . . ?
C9 C8 C7 116.1(9) . . ?
C9 C8 H2 121.9 . . ?
C7 C8 H2 122.0 . . ?
C8 C9 F2 119.7(9) . . ?
C8 C9 C10 122.8(9) . . ?
F2 C9 C10 117.4(9) . . ?
N2 C10 C9 121.3(9) . . ?
N2 C10 H10 119.3 . . ?
C9 C10 H10 119.3 . . ?
N3 C11 Cu1 163.6(8) . . ?
N4 C12 Cu1 172.1(8) . 4_575 ?
N5 C13 Cu2 179.2(9) . . ?
N6 C14 Cu2 165.4(9) . 4_566 ?
N7 C15 C16 122.4(10) . . ?
N7 C15 H15 118.8 . . ?
C16 C15 H15 118.8 . . ?
C15 C16 C17 119.8(10) . . ?
C15 C16 H16 120.1 . . ?
C17 C16 H16 120.1 . . ?
C18 C17 C16 116.0(9) . . ?
C18 C17 H17 122.0 . . ?
C16 C17 H17 122.0 . . ?
F3 C18 C17 119.0(8) . . ?
F3 C18 C19 119.0(9) . . ?
C17 C18 C19 122.0(10) . . ?
N7 C19 C18 121.5(9) . . ?
N7 C19 H19 119.2 . . ?
C18 C19 H19 119.2 . . ?
N8 C20 C21 124.6(10) . . ?
N8 C20 H20 117.7 . . ?
C21 C20 H20 117.7 . . ?
C22 C21 C20 118.6(9) . . ?
C22 C21 H21 120.7 . . ?
C20 C21 H21 120.7 . . ?
C21 C22 C23 117.0(9) . . ?
C21 C22 H22 121.5 . . ?
C23 C22 H22 121.5 . . ?
C24 C23 C22 122.4(11) . . ?
C24 C23 F4 116.5(10) . . ?
C22 C23 F4 121.1(9) . . ?
N8 C24 C23 120.4(10) . . ?
N8 C24 H24 119.8 . . ?
C23 C24 H24 119.8 . . ?
C26 C25 N9 122.5(11) . . ?
C26 C25 H25 118.7 . . ?
N9 C25 H25 118.8 . . ?
C25 C26 C27 118.3(12) . . ?
C25 C26 H26 120.8 . . ?
C27 C26 H26 120.8 . . ?
C28 C27 C26 117.0(10) . . ?
C28 C27 H27 121.5 . . ?
C26 C27 H27 121.5 . . ?
F5 C28 C29 113.7(11) . . ?
F5 C28 C27 123.1(11) . . ?
C29 C28 C27 123.1(11) . . ?
N9 C29 C28 119.9(11) . . ?
N9 C29 H29 120.1 . . ?
C28 C29 H29 120.0 . . ?

loop_
_geom_bond_atom_site_label_1
_geom_bond_atom_site_label_2
_geom_bond_distance
_geom_bond_site_symmetry_2
_geom_bond_publ_flag
Fe N1 2.009(8) . ?
Fe N2 2.023(8) . ?
Fe N3 1.943(12) . ?
Fe N4 1.981(8) . ?
Fe N5 1.968(8) . ?
Fe N6 1.934(11) . ?
Cu1 N7 2.118(7) . ?
Cu1 N8 2.178(8) . ?
Cu1 C11 1.986(8) . ?
Cu1 C12 1.886(10) 4_576 ?
Cu2 N9 2.085(8) . ?
Cu2 C13 1.880(11) . ?
Cu2 C14 1.856(9) 4_565 ?
N1 C5 1.338(11) . ?
N1 C1 1.356(11) . ?
N2 C10 1.336(12) . ?
N2 C6 1.355(11) . ?
N3 C11 1.133(12) . ?
N4 C12 1.165(11) . ?
N5 C13 1.132(12) . ?
N6 C14 1.161(12) . ?
N7 C19 1.332(12) . ?
N7 C15 1.354(12) . ?
N8 C20 1.324(11) . ?
N8 C24 1.336(12) . ?
N9 C29 1.330(12) . ?
N9 C25 1.338(13) . ?
C1 C2 1.401(13) . ?
C1 H1 0.9300 . ?
C2 C3 1.386(14) . ?
C2 H2 0.9300 . ?
C3 C4 1.376(13) . ?
C3 H3 0.9300 . ?
C4 F1 1.372(11) . ?
C4 C5 1.371(12) . ?
C5 H5 0.9300 . ?
C6 C7 1.402(13) . ?
C6 H6 0.9300 . ?
C7 C8 1.391(13) . ?
C7 H7 0.9300 . ?
C8 C9 1.366(13) . ?
C8 H2 0.9300 . ?
C9 F2 1.379(11) . ?
C9 C10 1.377(14) . ?
C10 H10 0.9300 . ?
C12 Cu1 1.886(10) 4_575 ?
C14 Cu2 1.856(9) 4_566 ?
C15 C16 1.371(13) . ?
C15 H15 0.9300 . ?
C16 C17 1.402(14) . ?
C16 H16 0.9300 . ?
C17 C18 1.376(13) . ?
C17 H17 0.9300 . ?
C18 F3 1.341(11) . ?
C18 C19 1.368(13) . ?
C19 H19 0.9300 . ?
C20 C21 1.376(14) . ?
C20 H20 0.9300 . ?
C21 C22 1.353(15) . ?
C21 H21 0.9300 . ?
C22 C23 1.363(15) . ?
C22 H22 0.9300 . ?
C23 C24 1.372(14) . ?
C23 F4 1.385(13) . ?
C24 H24 0.9300 . ?
C25 C26 1.384(15) . ?
C25 H25 0.9300 . ?
C26 C27 1.393(18) . ?
C26 H26 0.9300 . ?
C27 C28 1.349(17) . ?
C27 H27 0.9300 . ?
C28 F5 1.372(13) . ?
C28 C29 1.365(15) . ?
C29 H29 0.9300 . ?
